data_4316533
loop_
_publ_author_name
'Jennifer L. Nicholls'
'Sarah E. Hulse'
'Samantha K. Callear'
'Graham J. Tizzard'
'Richard A. Stephenson'
'Michael B. Hursthouse'
'William Clegg'
'Ross W. Harrington'
'Andrew M. Fogg'

_publ_section_title
;
 Synthesis and Structure of Pillared Molybdates and Tungstates with
 Framework Layers
;
_journal_name_full 'Inorganic Chemistry'
_journal_page_first 8545
_journal_page_last 8551
_journal_paper_doi 10.1021/ic101145p
_journal_volume 49
_journal_year 2010
_chemical_formula_moiety 'C5 H3 La O8 S W'
_chemical_formula_sum 'C5 H3 La O8 S W'
_chemical_formula_weight 545.89
_chemical_name_systematic
;
 ?
;
_space_group_IT_number 15
_symmetry_cell_setting monoclinic
_symmetry_space_group_name_Hall '-C 2yc'
_symmetry_space_group_name_H-M 'C 1 2/c 1'
_atom_sites_solution_hydrogens geom
_atom_sites_solution_primary direct
_atom_sites_solution_secondary difmap
_audit_creation_method SHELXL-97
_cell_angle_alpha 90.00
_cell_angle_beta 93.731(10)
_cell_angle_gamma 90.00
_cell_formula_units_Z 8
_cell_length_a 36.204(6)
_cell_length_b 7.4451(10)
_cell_length_c 7.5711(9)
_cell_measurement_reflns_used 57419
_cell_measurement_temperature 120(2)
_cell_measurement_theta_max 27.48
_cell_measurement_theta_min 2.91
_cell_volume 2036.4(5)
_computing_cell_refinement 'DENZO (Otwinowski & Minor, 1997) & COLLECT (Hooft, R.W.W., 1998)'
_computing_data_collection 'COLLECT (Hooft, R.W.W., 1998)'
_computing_data_reduction 'DENZO (Otwinowski & Minor, 1997) & COLLECT (Hooft, R.W.W., 1998)'
_computing_molecular_graphics 'OLEX2 (Dolomanov, Bourhis, Gildea, Howard & Puschmann, 2009)'
_computing_publication_material 'WINGX (Farrugia, 1998)'
_computing_structure_refinement 'SHELXL-97 (Sheldrick, 1997)'
_computing_structure_solution 'SHELXS-97 (Sheldrick, 1997)'
_diffrn_ambient_temperature 120(2)
_diffrn_detector_area_resol_mean 66.065
_diffrn_measured_fraction_theta_full 0.999
_diffrn_measured_fraction_theta_max 0.999
_diffrn_measurement_device_type 'Bruker-Nonius APEX II CCD camera on \k-goniostat'
_diffrn_measurement_method '\f & \w scans to fill the asymmetric unit'
_diffrn_radiation_monochromator '10cm confocal mirrors'
_diffrn_radiation_source 'Bruker Nonius FR591 Rotating Anode'
_diffrn_radiation_type MoK\a
_diffrn_radiation_wavelength 0.71073
_diffrn_reflns_av_R_equivalents 0.0895
_diffrn_reflns_av_sigmaI/netI 0.0521
_diffrn_reflns_limit_h_max 46
_diffrn_reflns_limit_h_min -46
_diffrn_reflns_limit_k_max 9
_diffrn_reflns_limit_k_min -9
_diffrn_reflns_limit_l_max 9
_diffrn_reflns_limit_l_min -9
_diffrn_reflns_number 14611
_diffrn_reflns_theta_full 27.48
_diffrn_reflns_theta_max 27.48
_diffrn_reflns_theta_min 3.22
_diffrn_standards_number 0
_exptl_absorpt_coefficient_mu 15.656
_exptl_absorpt_correction_T_max 0.7448
_exptl_absorpt_correction_T_min 0.3035
_exptl_absorpt_correction_type multi-scan
_exptl_absorpt_process_details 'SADABS 2007/2 (Sheldrick, G.M., 2007)'
_exptl_crystal_colour colourles
_exptl_crystal_density_diffrn 3.561
_exptl_crystal_density_method 'not measured'
_exptl_crystal_description plate
_exptl_crystal_F_000 1952
_exptl_crystal_size_max 0.10
_exptl_crystal_size_mid 0.07
_exptl_crystal_size_min 0.02
_refine_diff_density_max 1.895
_refine_diff_density_min -2.646
_refine_diff_density_rms 0.399
_refine_ls_extinction_method none
_refine_ls_goodness_of_fit_ref 1.137
_refine_ls_hydrogen_treatment constr
_refine_ls_matrix_type full
_refine_ls_number_parameters 115
_refine_ls_number_reflns 2326
_refine_ls_number_restraints 4
_refine_ls_restrained_S_all 1.136
_refine_ls_R_factor_all 0.0581
_refine_ls_R_factor_gt 0.0513
_refine_ls_shift/su_max 0.000
_refine_ls_shift/su_mean 0.000
_refine_ls_structure_factor_coef Fsqd
_refine_ls_weighting_details 'calc w=1/[\s^2^(Fo^2^)+(0.0393P)^2^+154.9581P] where P=(Fo^2^+2Fc^2^)/3'
_refine_ls_weighting_scheme calc
_refine_ls_wR_factor_gt 0.1218
_refine_ls_wR_factor_ref 0.1260
_reflns_number_gt 2099
_reflns_number_total 2326
_reflns_threshold_expression >2\s(I)
_cod_data_source_file ic101145p_si_002_4.cif
_cod_data_source_block 2009src1129re
_cod_original_sg_symbol_H-M 'C 2/c'
_cod_database_code 4316533

loop_
_symmetry_equiv_pos_as_xyz
'x, y, z'
'-x, y, -z+1/2'
'x+1/2, y+1/2, z'
'-x+1/2, y+1/2, -z+1/2'
'-x, -y, -z'
'x, -y, z-1/2'
'-x+1/2, -y+1/2, -z'
'x+1/2, -y+1/2, z-1/2'

loop_
_atom_site_label
_atom_site_type_symbol
_atom_site_fract_x
_atom_site_fract_y
_atom_site_fract_z
_atom_site_U_iso_or_equiv
_atom_site_adp_type
_atom_site_occupancy
_atom_site_symmetry_multiplicity
_atom_site_calc_flag
_atom_site_refinement_flags
_atom_site_disorder_assembly
_atom_site_disorder_group
W1 W 0.209208(13) 0.19405(7) 0.73850(6) 0.01643(16) Uani 1 1 d . . .
La1 La 0.175208(19) 0.65448(10) 0.73941(9) 0.01667(19) Uani 1 1 d . . .
S1 S 0.10383(9) 0.2895(5) 0.8581(4) 0.0212(6) Uani 1 1 d D . .
O1 O 0.1208(3) 0.4480(14) 0.7796(14) 0.029(2) Uani 1 1 d . A .
O2 O 0.1242(3) 0.7701(15) 0.5209(11) 0.026(2) Uani 1 1 d . . .
O3 O 0.0980(2) 0.1414(13) 0.7316(11) 0.0228(19) Uani 1 1 d . A .
O4 O 0.2012(3) 0.3116(13) 0.9347(11) 0.023(2) Uani 1 1 d . . .
O5 O 0.2569(3) 0.1621(13) 0.7125(12) 0.025(2) Uani 1 1 d . . .
O6 O 0.1876(3) -0.0211(12) 0.7337(12) 0.024(2) Uani 1 1 d . . .
O7 O 0.1882(3) 0.3409(13) 0.5712(11) 0.0224(19) Uani 1 1 d . . .
O8 O 0.1230(3) 0.8176(13) 0.8855(12) 0.026(2) Uani 1 1 d . . .
C1A C 0.0501(9) 0.533(7) 0.954(7) 0.017(3) Uiso 0.25 1 d PG A -1
H1A H 0.0685 0.6239 0.9548 0.021 Uiso 0.25 1 calc PR A -1
C2A C 0.0585(9) 0.359(7) 0.902(7) 0.017(3) Uiso 0.25 1 d PGD A -1
C3A C 0.0316(9) 0.226(7) 0.901(7) 0.017(3) Uiso 0.25 1 d PG A -1
H3A H 0.0373 0.1072 0.8651 0.021 Uiso 0.25 1 calc PR A -1
C4A C -0.0036(9) 0.266(6) 0.953(7) 0.017(3) Uiso 0.25 1 d PG A -1
H4A H -0.0219 0.1743 0.9529 0.021 Uiso 0.25 1 calc PR A -1
C5A C -0.0119(9) 0.439(6) 1.006(7) 0.017(3) Uiso 0.25 1 d PG A -1
C6A C 0.0149(8) 0.572(6) 1.007(6) 0.017(3) Uiso 0.25 1 d PG A -1
C7A C 0.0066(9) 0.746(6) 1.059(7) 0.017(3) Uiso 0.25 1 d PG A -1
H7A H 0.0249 0.8371 1.0597 0.021 Uiso 0.25 1 calc PR A -1
C8A C -0.0286(9) 0.786(7) 1.111(7) 0.017(3) Uiso 0.25 1 d PG A -1
H8A H -0.0343 0.9042 1.1475 0.021 Uiso 0.25 1 calc PR A -1
C9A C -0.0554(9) 0.652(7) 1.111(7) 0.017(3) Uiso 0.25 1 d PGD . -1
C10A C -0.0471(9) 0.479(7) 1.058(7) 0.017(3) Uiso 0.25 1 d PG A -1
H10A H -0.0654 0.3876 1.0578 0.021 Uiso 0.25 1 calc PR A -1
C1B C 0.0464(14) 0.514(11) 0.911(11) 0.022(3) Uiso 0.25 1 d PG A -2
H1B H 0.0608 0.6018 0.8556 0.026 Uiso 0.25 1 calc PR A -2
C2B C 0.0606(13) 0.343(11) 0.944(11) 0.022(3) Uiso 0.25 1 d PGD A -2
C3B C 0.0395(14) 0.215(11) 1.025(11) 0.022(3) Uiso 0.25 1 d PG A -2
H3B H 0.0492 0.0983 1.0477 0.026 Uiso 0.25 1 calc PR A -2
C4B C 0.0041(14) 0.258(11) 1.073(11) 0.022(3) Uiso 0.25 1 d PG A -2
H4B H -0.0103 0.1707 1.1285 0.026 Uiso 0.25 1 calc PR A -2
C5B C -0.0101(13) 0.429(11) 1.040(11) 0.022(3) Uiso 0.25 1 d PG A -2
C6B C 0.0111(13) 0.557(11) 0.959(11) 0.022(3) Uiso 0.25 1 d PG A -2
C7B C -0.0031(14) 0.728(11) 0.926(11) 0.022(3) Uiso 0.25 1 d PG A -2
H7B H 0.0113 0.8159 0.8706 0.026 Uiso 0.25 1 calc PR A -2
C8B C -0.0385(14) 0.771(11) 0.974(11) 0.022(3) Uiso 0.25 1 d PG A -2
H8B H -0.0482 0.8882 0.9515 0.026 Uiso 0.25 1 calc PR A -2
C9B C -0.0596(14) 0.643(11) 1.055(11) 0.022(3) Uiso 0.25 1 d PGD . -2
C10B C -0.0454(13) 0.472(11) 1.088(11) 0.022(3) Uiso 0.25 1 d PG A -2
H10B H -0.0598 0.3847 1.1436 0.026 Uiso 0.25 1 calc PR A -2

loop_
_atom_site_aniso_label
_atom_site_aniso_U_11
_atom_site_aniso_U_22
_atom_site_aniso_U_33
_atom_site_aniso_U_23
_atom_site_aniso_U_13
_atom_site_aniso_U_12
W1 0.0164(3) 0.0203(3) 0.0125(2) -0.00013(17) 0.00050(17) 0.00016(18)
La1 0.0174(3) 0.0204(4) 0.0123(3) -0.0004(3) 0.0013(2) -0.0005(3)
S1 0.0180(14) 0.0259(17) 0.0199(14) -0.0046(13) 0.0035(11) -0.0015(12)
O1 0.020(5) 0.029(6) 0.040(6) -0.002(4) 0.010(4) -0.002(4)
O2 0.025(5) 0.036(6) 0.015(4) 0.002(4) 0.000(4) 0.005(4)
O3 0.020(4) 0.031(5) 0.017(4) 0.002(4) -0.004(3) -0.002(4)
O4 0.027(5) 0.028(6) 0.016(4) 0.001(4) 0.004(4) -0.005(4)
O5 0.026(5) 0.031(6) 0.017(4) 0.010(4) -0.006(4) 0.005(4)
O6 0.028(5) 0.015(5) 0.031(5) 0.000(4) 0.003(4) -0.009(4)
O7 0.030(5) 0.025(5) 0.012(4) 0.009(3) 0.002(3) 0.002(4)
O8 0.032(5) 0.026(5) 0.020(4) 0.004(4) 0.004(4) 0.008(4)

loop_
_atom_type_symbol
_atom_type_description
_atom_type_scat_dispersion_real
_atom_type_scat_dispersion_imag
_atom_type_scat_source
C C 0.0033 0.0016 'International Tables Vol C Tables 4.2.6.8 and 6.1.1.4'
H H 0.0000 0.0000 'International Tables Vol C Tables 4.2.6.8 and 6.1.1.4'
La La -0.2871 2.4523 'International Tables Vol C Tables 4.2.6.8 and 6.1.1.4'
O O 0.0106 0.0060 'International Tables Vol C Tables 4.2.6.8 and 6.1.1.4'
S S 0.1246 0.1234 'International Tables Vol C Tables 4.2.6.8 and 6.1.1.4'
W W -0.8490 6.8722 'International Tables Vol C Tables 4.2.6.8 and 6.1.1.4'

loop_
_geom_angle_atom_site_label_1
_geom_angle_atom_site_label_2
_geom_angle_atom_site_label_3
_geom_angle
_geom_angle_site_symmetry_1
_geom_angle_site_symmetry_3
_geom_angle_publ_flag
O4 W1 O5 112.1(4) . . ?
O4 W1 O6 111.5(4) . . ?
O5 W1 O6 107.9(5) . . ?
O4 W1 O7 101.9(4) . . ?
O5 W1 O7 112.0(4) . . ?
O6 W1 O7 111.5(4) . . ?
O4 W1 La1 57.2(3) . . ?
O5 W1 La1 117.4(3) . . ?
O6 W1 La1 134.3(3) . . ?
O7 W1 La1 45.9(3) . . ?
O6 La1 O5 78.4(3) 1_565 4_556 ?
O6 La1 O7 89.0(3) 1_565 6_566 ?
O5 La1 O7 74.5(3) 4_556 6_566 ?
O6 La1 O1 138.0(3) 1_565 . ?
O5 La1 O1 140.6(3) 4_556 . ?
O7 La1 O1 89.1(3) 6_566 . ?
O6 La1 O2 77.4(3) 1_565 . ?
O5 La1 O2 139.7(3) 4_556 . ?
O7 La1 O2 136.2(3) 6_566 . ?
O1 La1 O2 75.3(3) . . ?
O6 La1 O8 71.5(3) 1_565 . ?
O5 La1 O8 133.2(3) 4_556 . ?
O7 La1 O8 70.0(3) 6_566 . ?
O1 La1 O8 68.5(3) . . ?
O2 La1 O8 66.1(3) . . ?
O6 La1 O4 79.0(3) 1_565 6_565 ?
O5 La1 O4 73.1(3) 4_556 6_565 ?
O7 La1 O4 147.1(3) 6_566 6_565 ?
O1 La1 O4 120.2(3) . 6_565 ?
O2 La1 O4 71.0(3) . 6_565 ?
O8 La1 O4 131.9(3) . 6_565 ?
O6 La1 O7 143.1(3) 1_565 . ?
O5 La1 O7 83.5(3) 4_556 . ?
O7 La1 O7 116.8(2) 6_566 . ?
O1 La1 O7 72.2(3) . . ?
O2 La1 O7 97.3(3) . . ?
O8 La1 O7 140.0(3) . . ?
O4 La1 O7 65.0(3) 6_565 . ?
O6 La1 W1 149.6(2) 1_565 . ?
O5 La1 W1 71.8(2) 4_556 . ?
O7 La1 W1 88.5(2) 6_566 . ?
O1 La1 W1 72.2(2) . . ?
O2 La1 W1 123.2(2) . . ?
O8 La1 W1 135.0(2) . . ?
O4 La1 W1 87.0(2) 6_565 . ?
O7 La1 W1 28.48(17) . . ?
O2 S1 O3 111.4(6) 6_566 . ?
O2 S1 O1 112.5(6) 6_566 . ?
O3 S1 O1 112.6(6) . . ?
O2 S1 C2A 110.7(18) 6_566 . ?
O3 S1 C2A 104.3(16) . . ?
O1 S1 C2A 104.8(18) . . ?
O2 S1 C2B 100(3) 6_566 . ?
O3 S1 C2B 108(3) . . ?
O1 S1 C2B 111(3) . . ?
C2A S1 C2B 11(3) . . ?
O2 S1 C9A 113.4(17) 6_566 5_567 ?
O3 S1 C9A 99.4(15) . 5_567 ?
O1 S1 C9A 106.7(17) . 5_567 ?
C2A S1 C9A 5(3) . 5_567 ?
C2B S1 C9A 14(3) . 5_567 ?
O2 S1 C9B 101(3) 6_566 5_567 ?
O3 S1 C9B 110(3) . 5_567 ?
O1 S1 C9B 109(3) . 5_567 ?
C2A S1 C9B 10(3) . 5_567 ?
C2B S1 C9B 3(5) . 5_567 ?
C9A S1 C9B 14(3) 5_567 5_567 ?
S1 O1 La1 151.9(6) . . ?
S1 O2 La1 138.5(6) 6_565 . ?
W1 O4 La1 153.9(5) . 6_566 ?
W1 O5 La1 163.8(5) . 4_546 ?
W1 O6 La1 164.5(5) . 1_545 ?
W1 O7 La1 138.5(5) . 6_565 ?
W1 O7 La1 105.7(4) . . ?
La1 O7 La1 115.3(3) 6_565 . ?
C2A C1A C6A 120.0 . . ?
C2A C1A H1A 120.0 . . ?
C6A C1A H1A 120.0 . . ?
C3A C2A C1A 120.0 . . ?
C3A C2A S1 116.5(18) . . ?
C1A C2A S1 123.1(17) . . ?
C4A C3A C2A 120.0 . . ?
C4A C3A H3A 120.0 . . ?
C2A C3A H3A 120.0 . . ?
C3A C4A C5A 120.0 . . ?
C3A C4A H4A 120.0 . . ?
C5A C4A H4A 120.0 . . ?
C6A C5A C4A 120.0 . . ?
C6A C5A C10A 120.0 . . ?
C4A C5A C10A 120.0 . . ?
C7A C6A C5A 120.0 . . ?
C7A C6A C1A 120.0 . . ?
C5A C6A C1A 120.0 . . ?
C6A C7A C8A 120.0 . . ?
C6A C7A H7A 120.0 . . ?
C8A C7A H7A 120.0 . . ?
C7A C8A C9A 120.0 . . ?
C7A C8A H8A 120.0 . . ?
C9A C8A H8A 120.0 . . ?
C10A C9A C8A 120.0 . . ?
C10A C9A S1 118.9(16) . 5_567 ?
C8A C9A S1 120.2(17) . 5_567 ?
C9A C10A C5A 120.0 . . ?
C9A C10A H10A 120.0 . . ?
C5A C10A H10A 120.0 . . ?
C2B C1B C6B 120.00(6) . . ?
C2B C1B H1B 120.0 . . ?
C6B C1B H1B 120.0 . . ?
C3B C2B C1B 120.0 . . ?
C3B C2B S1 122(3) . . ?
C1B C2B S1 118(3) . . ?
C2B C3B C4B 120.0 . . ?
C2B C3B H3B 120.0 . . ?
C4B C3B H3B 120.0 . . ?
C5B C4B C3B 120.00(7) . . ?
C5B C4B H4B 120.0 . . ?
C3B C4B H4B 120.0 . . ?
C6B C5B C4B 120.0 . . ?
C6B C5B C10B 120.0 . . ?
C4B C5B C10B 120.00(7) . . ?
C7B C6B C5B 120.0 . . ?
C7B C6B C1B 120.00(7) . . ?
C5B C6B C1B 120.0 . . ?
C8B C7B C6B 120.00(6) . . ?
C8B C7B H7B 120.0 . . ?
C6B C7B H7B 120.0 . . ?
C7B C8B C9B 120.0 . . ?
C7B C8B H8B 120.0 . . ?
C9B C8B H8B 120.0 . . ?
C10B C9B C8B 120.0 . . ?
C10B C9B S1 120(3) . 5_567 ?
C8B C9B S1 119(3) . 5_567 ?
C9B C10B C5B 120.00(7) . . ?
C9B C10B H10B 120.0 . . ?
C5B C10B H10B 120.0 . . ?

loop_
_geom_bond_atom_site_label_1
_geom_bond_atom_site_label_2
_geom_bond_distance
_geom_bond_site_symmetry_2
_geom_bond_publ_flag
W1 O4 1.764(9) . ?
W1 O5 1.767(10) . ?
W1 O6 1.782(9) . ?
W1 O7 1.804(8) . ?
W1 La1 3.6424(10) . ?
La1 O6 2.458(9) 1_565 ?
La1 O5 2.462(10) 4_556 ?
La1 O7 2.526(8) 6_566 ?
La1 O1 2.534(10) . ?
La1 O2 2.548(9) . ?
La1 O8 2.558(9) . ?
La1 O4 2.560(9) 6_565 ?
La1 O7 2.715(10) . ?
S1 O2 1.463(9) 6_566 ?
S1 O3 1.466(10) . ?
S1 O1 1.473(11) . ?
S1 C2A 1.77(3) . ?
S1 C2B 1.78(3) . ?
S1 C9A 1.83(3) 5_567 ?
S1 C9B 1.84(3) 5_567 ?
O2 S1 1.463(9) 6_565 ?
O4 La1 2.560(9) 6_566 ?
O5 La1 2.462(10) 4_546 ?
O6 La1 2.458(9) 1_545 ?
O7 La1 2.526(8) 6_565 ?
C1A C2A 1.3900 . ?
C1A C6A 1.3900 . ?
C1A H1A 0.9500 . ?
C2A C3A 1.3900 . ?
C3A C4A 1.3900 . ?
C3A H3A 0.9500 . ?
C4A C5A 1.3900 . ?
C4A H4A 0.9500 . ?
C5A C6A 1.3900 . ?
C5A C10A 1.3900 . ?
C6A C7A 1.3900 . ?
C7A C8A 1.3900 . ?
C7A H7A 0.9500 . ?
C8A C9A 1.3900 . ?
C8A H8A 0.9500 . ?
C9A C10A 1.3900 . ?
C9A S1 1.83(3) 5_567 ?
C10A H10A 0.9500 . ?
C1B C2B 1.3900 . ?
C1B C6B 1.3900 . ?
C1B H1B 0.9500 . ?
C2B C3B 1.3900 . ?
C3B C4B 1.3900 . ?
C3B H3B 0.9500 . ?
C4B C5B 1.3900 . ?
C4B H4B 0.9500 . ?
C5B C6B 1.3900 . ?
C5B C10B 1.3900 . ?
C6B C7B 1.3900 . ?
C7B C8B 1.3900 . ?
C7B H7B 0.9500 . ?
C8B C9B 1.3900 . ?
C8B H8B 0.9500 . ?
C9B C10B 1.3900 . ?
C9B S1 1.84(3) 5_567 ?
C10B H10B 0.9500 . ?
